data_2018423
loop_
_publ_author_name
'Romanov, Alexander S.'
'Angles, Gary F.'
'Antipin, Mikhail Yu.'
'Timofeeva, Tatiana V.'

_publ_section_title
;
 Tricarbonyl(\h^5^-formylcyclopentadienyl)manganese(I) and
 tricarbonyl(\h^5^-formylcyclopentadienyl)rhenium(I) containing short
 \p(CO)&#x00B7;&#x00B7;&#x00B7;\p(CO) and \p(CO)&#x00B7;&#x00B7;&#x00B7;\p
 interactions
;
_journal_coeditor_code SF3162
_journal_issue 3
_journal_name_full 'Acta Crystallographica Section C'
_journal_page_first m69
_journal_page_last m72
_journal_paper_doi 10.1107/S0108270112005562
_journal_volume 68
_journal_year 2012
_chemical_formula_iupac '[Re (C6 H5 O1) (C O)3]'
_chemical_formula_moiety 'C9 H5 O4 Re'
_chemical_formula_sum 'C9 H5 O4 Re'
_chemical_formula_weight 363.33
_chemical_melting_point 346
_chemical_name_common formylcyrhetrene
_chemical_name_systematic
;
tricarbonyl(\h^5^-formylcyclopentadienyl)rhenium(I)
;
_space_group_IT_number 14
_symmetry_cell_setting monoclinic
_symmetry_space_group_name_Hall '-P 2ybc'
_symmetry_space_group_name_H-M 'P 1 21/c 1'
_atom_sites_solution_hydrogens geom
_atom_sites_solution_primary direct
_atom_sites_solution_secondary difmap
_audit_creation_method SHELXL97
_cell_angle_alpha 90.00
_cell_angle_beta 127.860(3)
_cell_angle_gamma 90.00
_cell_formula_units_Z 4
_cell_length_a 8.0768(6)
_cell_length_b 11.5037(8)
_cell_length_c 12.3457(7)
_cell_measurement_reflns_used 5896
_cell_measurement_temperature 100(2)
_cell_measurement_theta_max 30.56
_cell_measurement_theta_min 2.74
_cell_volume 905.63(11)
_computing_cell_refinement 'SAINT-Plus (Bruker, 2001)'
_computing_data_collection 'APEX2 (Bruker, 2005)'
_computing_data_reduction 'SAINT-Plus (Bruker, 2001)'
_computing_molecular_graphics 'SHELXTL (Sheldrick, 2008)'
_computing_publication_material 'SHELXTL (Sheldrick, 2008)'
_computing_structure_refinement 'SHELXTL (Sheldrick, 2008)'
_computing_structure_solution 'SHELXTL (Sheldrick, 2008)'
_diffrn_ambient_temperature 100(2)
_diffrn_measured_fraction_theta_full 1.000
_diffrn_measured_fraction_theta_max 1.000
_diffrn_measurement_device_type 'Bruker SMART APEXII CCD area-detector'
_diffrn_measurement_method '\f and \w'
_diffrn_radiation_monochromator graphite
_diffrn_radiation_source 'fine-focus sealed tube'
_diffrn_radiation_type MoK\a
_diffrn_radiation_wavelength 0.71073
_diffrn_reflns_av_R_equivalents 0.0341
_diffrn_reflns_av_sigmaI/netI 0.0258
_diffrn_reflns_limit_h_max 10
_diffrn_reflns_limit_h_min -10
_diffrn_reflns_limit_k_max 15
_diffrn_reflns_limit_k_min -15
_diffrn_reflns_limit_l_max 16
_diffrn_reflns_limit_l_min -16
_diffrn_reflns_number 9983
_diffrn_reflns_theta_full 28.00
_diffrn_reflns_theta_max 28.00
_diffrn_reflns_theta_min 2.74
_exptl_absorpt_coefficient_mu 13.399
_exptl_absorpt_correction_T_max 0.4137
_exptl_absorpt_correction_T_min 0.1652
_exptl_absorpt_correction_type multi-scan
_exptl_absorpt_process_details '(SADABS; Sheldrick, 2003)'
_exptl_crystal_colour yellow
_exptl_crystal_density_diffrn 2.665
_exptl_crystal_density_method 'not measured'
_exptl_crystal_description prism
_exptl_crystal_F_000 664
_exptl_crystal_size_max 0.21
_exptl_crystal_size_mid 0.20
_exptl_crystal_size_min 0.08
_refine_diff_density_max 0.895
_refine_diff_density_min -1.525
_refine_ls_extinction_method none
_refine_ls_goodness_of_fit_ref 1.009
_refine_ls_hydrogen_treatment constr
_refine_ls_matrix_type full
_refine_ls_number_parameters 127
_refine_ls_number_reflns 2189
_refine_ls_number_restraints 0
_refine_ls_restrained_S_all 1.009
_refine_ls_R_factor_all 0.0188
_refine_ls_R_factor_gt 0.0170
_refine_ls_shift/su_max 0.001
_refine_ls_shift/su_mean 0.000
_refine_ls_structure_factor_coef Fsqd
_refine_ls_weighting_details 'calc w = 1/[\s^2^(Fo^2^)+(0.0200P)^2^+0.9800P] where P=(Fo^2^+2Fc^2^)/3'
_refine_ls_weighting_scheme calc
_refine_ls_wR_factor_gt 0.0407
_refine_ls_wR_factor_ref 0.0417
_reflns_number_gt 2044
_reflns_number_total 2189
_reflns_threshold_expression I>2\s(I)
_cod_data_source_file sf3162.cif
_cod_data_source_block II
_cod_original_sg_symbol_H-M 'P 21/c'
_cod_database_code 2018423
_cod_database_fobs_code 2018423

loop_
_symmetry_equiv_pos_as_xyz
'x, y, z'
'-x, y+1/2, -z+1/2'
'-x, -y, -z'
'x, -y-1/2, z-1/2'

loop_
_atom_site_type_symbol
_atom_site_label
_atom_site_fract_x
_atom_site_fract_y
_atom_site_fract_z
_atom_site_U_iso_or_equiv
_atom_site_adp_type
_atom_site_calc_flag
_atom_site_refinement_flags
_atom_site_occupancy
_atom_site_symmetry_multiplicity
Re Re1 0.003404(17) 0.219246(10) 0.120266(11) 0.01170(5) Uani d . 1 1
O O1 -0.2573(5) 0.4497(2) -0.1931(3) 0.0346(7) Uani d . 1 1
O O2 0.3450(4) 0.2929(2) 0.0967(3) 0.0238(6) Uani d . 1 1
O O3 0.1709(4) 0.3868(2) 0.3606(2) 0.0209(5) Uani d . 1 1
O O4 0.2714(4) 0.0232(2) 0.3246(3) 0.0244(5) Uani d . 1 1
C C1 -0.2873(5) 0.3026(3) -0.0721(3) 0.0160(6) Uani d . 1 1
C C2 -0.3391(5) 0.2668(3) 0.0154(3) 0.0160(6) Uani d . 1 1
H H2A -0.3898 0.3191 0.0542 0.019 Uiso d R 1 1
C C3 -0.3253(5) 0.1449(3) 0.0271(3) 0.0181(7) Uani d . 1 1
H H3A -0.3624 0.0962 0.0765 0.022 Uiso d R 1 1
C C4 -0.2654(5) 0.1020(3) -0.0536(3) 0.0194(7) Uani d . 1 1
H H4A -0.2527 0.0184 -0.0697 0.023 Uiso d R 1 1
C C5 -0.2411(5) 0.1989(3) -0.1133(3) 0.0177(7) Uani d . 1 1
H H5A -0.2099 0.1951 -0.1800 0.021 Uiso d R 1 1
C C6 -0.2800(5) 0.4228(3) -0.1081(3) 0.0199(7) Uani d . 1 1
H H6A -0.2940 0.4834 -0.0619 0.024 Uiso calc R 1 1
C C7 0.2230(5) 0.2635(3) 0.1103(3) 0.0173(6) Uani d . 1 1
C C8 0.1133(5) 0.3240(3) 0.2721(3) 0.0153(6) Uani d . 1 1
C C9 0.1731(5) 0.0983(3) 0.2491(3) 0.0173(6) Uani d . 1 1

loop_
_atom_site_aniso_label
_atom_site_aniso_U_11
_atom_site_aniso_U_22
_atom_site_aniso_U_33
_atom_site_aniso_U_12
_atom_site_aniso_U_13
_atom_site_aniso_U_23
Re1 0.01034(7) 0.01299(8) 0.01190(7) -0.00018(4) 0.00688(6) -0.00002(4)
O1 0.0537(19) 0.0273(15) 0.0334(15) -0.0021(13) 0.0321(15) 0.0064(12)
O2 0.0199(13) 0.0317(15) 0.0252(13) -0.0040(10) 0.0166(12) -0.0031(11)
O3 0.0215(12) 0.0216(12) 0.0178(11) -0.0012(10) 0.0112(10) -0.0026(10)
O4 0.0211(12) 0.0181(12) 0.0267(13) 0.0031(10) 0.0110(11) 0.0059(11)
C1 0.0099(14) 0.0210(16) 0.0137(14) 0.0009(12) 0.0055(13) 0.0006(12)
C2 0.0095(14) 0.0209(16) 0.0139(15) -0.0011(12) 0.0053(13) 0.0011(13)
C3 0.0085(13) 0.0230(17) 0.0180(15) -0.0034(12) 0.0058(13) -0.0012(13)
C4 0.0145(15) 0.0192(16) 0.0167(15) -0.0023(13) 0.0055(13) -0.0038(13)
C5 0.0136(15) 0.0229(17) 0.0128(14) -0.0016(12) 0.0062(13) -0.0024(12)
C6 0.0210(17) 0.0192(17) 0.0166(15) 0.0016(13) 0.0100(14) 0.0032(13)
C7 0.0167(16) 0.0179(16) 0.0147(15) 0.0008(12) 0.0083(14) 0.0000(13)
C8 0.0134(14) 0.0167(16) 0.0173(15) 0.0002(12) 0.0101(13) 0.0016(13)
C9 0.0139(15) 0.0185(16) 0.0190(15) -0.0017(13) 0.0099(13) -0.0020(13)

loop_
_atom_type_symbol
_atom_type_description
_atom_type_scat_dispersion_real
_atom_type_scat_dispersion_imag
_atom_type_scat_source
C C 0.0033 0.0016 'International Tables Vol C Tables 4.2.6.8 and 6.1.1.4'
H H 0.0000 0.0000 'International Tables Vol C Tables 4.2.6.8 and 6.1.1.4'
O O 0.0106 0.0060 'International Tables Vol C Tables 4.2.6.8 and 6.1.1.4'
Re Re -1.0185 7.2310 'International Tables Vol C Tables 4.2.6.8 and 6.1.1.4'

loop_
_geom_angle_atom_site_label_1
_geom_angle_atom_site_label_2
_geom_angle_atom_site_label_3
_geom_angle
C9 Re1 C7 91.56(14)
C9 Re1 C8 88.81(14)
C7 Re1 C8 90.24(13)
C9 Re1 C1 157.30(13)
C7 Re1 C1 102.84(13)
C8 Re1 C1 108.32(13)
C9 Re1 C2 130.11(12)
C7 Re1 C2 138.09(13)
C8 Re1 C2 94.37(12)
C1 Re1 C2 36.64(11)
C9 Re1 C5 126.43(13)
C7 Re1 C5 93.61(13)
C8 Re1 C5 144.35(13)
C1 Re1 C5 36.43(12)
C2 Re1 C5 60.30(12)
C9 Re1 C3 99.35(13)
C7 Re1 C3 152.77(13)
C8 Re1 C3 114.70(12)
C1 Re1 C3 60.34(12)
C2 Re1 C3 35.59(12)
C5 Re1 C3 59.89(12)
C9 Re1 C4 97.57(13)
C7 Re1 C4 118.03(13)
C8 Re1 C4 150.64(12)
C1 Re1 C4 60.22(12)
C2 Re1 C4 59.80(12)
C5 Re1 C4 35.62(12)
C3 Re1 C4 36.04(12)
C5 C1 C2 106.7(3)
C5 C1 C6 127.6(3)
C2 C1 C6 125.7(3)
C5 C1 Re1 72.20(18)
C2 C1 Re1 71.70(18)
C6 C1 Re1 120.3(2)
C3 C2 C1 108.8(3)
C3 C2 Re1 73.23(18)
C1 C2 Re1 71.65(18)
C3 C2 H2A 125.5
C1 C2 H2A 125.5
Re1 C2 H2A 125.5
C2 C3 C4 108.1(3)
C2 C3 Re1 71.18(18)
C4 C3 Re1 72.52(18)
C2 C3 H3A 125.9
C4 C3 H3A 125.8
Re1 C3 H3A 125.9
C5 C4 C3 107.7(3)
C5 C4 Re1 71.02(19)
C3 C4 Re1 71.44(18)
C5 C4 H4A 126.2
C3 C4 H4A 126.0
Re1 C4 H4A 126.1
C4 C5 C1 108.8(3)
C4 C5 Re1 73.36(19)
C1 C5 Re1 71.37(18)
C4 C5 H5A 125.5
C1 C5 H5A 125.5
Re1 C5 H5A 125.5
O1 C6 C1 124.0(3)
O1 C6 H6A 118.0
C1 C6 H6A 118.0
O2 C7 Re1 175.8(3)
O3 C8 Re1 177.4(3)
O4 C9 Re1 178.2(3)

loop_
_geom_bond_atom_site_label_1
_geom_bond_atom_site_label_2
_geom_bond_distance
Re1 C9 1.915(3)
Re1 C7 1.921(3)
Re1 C8 1.926(3)
Re1 C1 2.287(3)
Re1 C2 2.287(3)
Re1 C5 2.298(3)
Re1 C3 2.314(3)
Re1 C4 2.328(3)
O1 C6 1.210(4)
O2 C7 1.148(4)
O3 C8 1.144(4)
O4 C9 1.156(4)
C1 C5 1.433(5)
C1 C2 1.438(4)
C1 C6 1.465(5)
C2 C3 1.406(5)
C2 H2A 0.9999
C3 C4 1.436(5)
C3 H3A 1.0000
C4 C5 1.415(5)
C4 H4A 0.9999
C5 H5A 0.9992
C6 H6A 0.9500

loop_
_geom_torsion_atom_site_label_1
_geom_torsion_atom_site_label_2
_geom_torsion_atom_site_label_3
_geom_torsion_atom_site_label_4
_geom_torsion
C9 Re1 C1 C5 -49.7(4)
C7 Re1 C1 C5 78.5(2)
C8 Re1 C1 C5 173.04(19)
C2 Re1 C1 C5 -115.1(3)
C3 Re1 C1 C5 -78.4(2)
C4 Re1 C1 C5 -36.69(19)
C9 Re1 C1 C2 65.4(4)
C7 Re1 C1 C2 -166.5(2)
C8 Re1 C1 C2 -71.9(2)
C5 Re1 C1 C2 115.1(3)
C3 Re1 C1 C2 36.64(19)
C4 Re1 C1 C2 78.4(2)
C9 Re1 C1 C6 -173.4(3)
C7 Re1 C1 C6 -45.3(3)
C8 Re1 C1 C6 49.3(3)
C2 Re1 C1 C6 121.2(4)
C5 Re1 C1 C6 -123.7(3)
C3 Re1 C1 C6 157.9(3)
C4 Re1 C1 C6 -160.4(3)
C5 C1 C2 C3 -0.1(4)
C6 C1 C2 C3 -178.9(3)
Re1 C1 C2 C3 -64.3(2)
C5 C1 C2 Re1 64.2(2)
C6 C1 C2 Re1 -114.6(3)
C9 Re1 C2 C3 -35.7(3)
C7 Re1 C2 C3 136.9(2)
C8 Re1 C2 C3 -127.8(2)
C1 Re1 C2 C3 117.0(3)
C5 Re1 C2 C3 78.7(2)
C4 Re1 C2 C3 37.40(19)
C9 Re1 C2 C1 -152.7(2)
C7 Re1 C2 C1 19.9(3)
C8 Re1 C2 C1 115.2(2)
C5 Re1 C2 C1 -38.27(19)
C3 Re1 C2 C1 -117.0(3)
C4 Re1 C2 C1 -79.6(2)
C1 C2 C3 C4 -0.3(3)
Re1 C2 C3 C4 -63.6(2)
C1 C2 C3 Re1 63.3(2)
C9 Re1 C3 C2 153.12(19)
C7 Re1 C3 C2 -94.5(3)
C8 Re1 C3 C2 60.1(2)
C1 Re1 C3 C2 -37.73(18)
C5 Re1 C3 C2 -80.0(2)
C4 Re1 C3 C2 -116.8(3)
C9 Re1 C3 C4 -90.0(2)
C7 Re1 C3 C4 22.3(4)
C8 Re1 C3 C4 177.0(2)
C1 Re1 C3 C4 79.1(2)
C2 Re1 C3 C4 116.8(3)
C5 Re1 C3 C4 36.9(2)
C2 C3 C4 C5 0.5(3)
Re1 C3 C4 C5 -62.1(2)
C2 C3 C4 Re1 62.7(2)
C9 Re1 C4 C5 -147.5(2)
C7 Re1 C4 C5 -51.6(2)
C8 Re1 C4 C5 111.4(3)
C1 Re1 C4 C5 37.5(2)
C2 Re1 C4 C5 80.1(2)
C3 Re1 C4 C5 117.0(3)
C9 Re1 C4 C3 95.5(2)
C7 Re1 C4 C3 -168.7(2)
C8 Re1 C4 C3 -5.7(4)
C1 Re1 C4 C3 -79.5(2)
C2 Re1 C4 C3 -36.93(19)
C5 Re1 C4 C3 -117.0(3)
C3 C4 C5 C1 -0.6(4)
Re1 C4 C5 C1 -63.0(2)
C3 C4 C5 Re1 62.4(2)
C2 C1 C5 C4 0.4(4)
C6 C1 C5 C4 179.2(3)
Re1 C1 C5 C4 64.3(2)
C2 C1 C5 Re1 -63.9(2)
C6 C1 C5 Re1 114.9(3)
C9 Re1 C5 C4 41.5(3)
C7 Re1 C5 C4 136.1(2)
C8 Re1 C5 C4 -128.4(2)
C1 Re1 C5 C4 -117.1(3)
C2 Re1 C5 C4 -78.6(2)
C3 Re1 C5 C4 -37.29(19)
C9 Re1 C5 C1 158.55(19)
C7 Re1 C5 C1 -106.8(2)
C8 Re1 C5 C1 -11.4(3)
C2 Re1 C5 C1 38.49(19)
C3 Re1 C5 C1 79.8(2)
C4 Re1 C5 C1 117.1(3)
C5 C1 C6 O1 9.5(6)
C2 C1 C6 O1 -172.0(3)
Re1 C1 C6 O1 99.6(4)
